data_4064304
loop_
_publ_author_name
'Siwatch, Rahul Kumar'
'Kundu, Subrata'
'Kumar, Dinesh'
'Nagendran, Selvarajan'

_publ_section_title
;
 Bulky Aminotroponiminate-Stabilized Germylene Monochloride and Its Alkyne
 Derivatives
;
_journal_issue 7
_journal_name_full Organometallics
_journal_page_first 1998
_journal_paper_doi 10.1021/om200035z
_journal_volume 30
_journal_year 2011
_chemical_formula_moiety 'C11 H15 N O'
_chemical_formula_sum 'C11 H15 N O'
_chemical_formula_weight 177.24
_chemical_name_systematic
; 
 ? 
;
_space_group_IT_number 19
_symmetry_cell_setting orthorhombic
_symmetry_space_group_name_Hall 'P 2ac 2ab'
_symmetry_space_group_name_H-M 'P 21 21 21'
_atom_sites_solution_hydrogens geom
_atom_sites_solution_primary direct
_atom_sites_solution_secondary difmap
_audit_creation_method 'SHELXTL-NT2000 ver.6.12'
_cell_angle_alpha 90.00
_cell_angle_beta 90.00
_cell_angle_gamma 90.00
_cell_formula_units_Z 4
_cell_length_a 9.225(3)
_cell_length_b 9.724(4)
_cell_length_c 11.542(3)
_cell_measurement_reflns_used 2557
_cell_measurement_temperature 100(2)
_cell_measurement_theta_max 28.21
_cell_measurement_theta_min 2.74
_cell_volume 1035.4(6)
_computing_cell_refinement 'Bruker SMART'
_computing_data_collection 'Bruker SMART'
_computing_data_reduction 'Bruker SAINT'
_computing_molecular_graphics 'Bruker SHELXTL'
_computing_publication_material 'Bruker SHELXTL'
_computing_structure_refinement 'SHELXL-97 (Sheldrick, 1997)'
_computing_structure_solution 'SHELXS-97 (Sheldrick, 1990)'
_diffrn_ambient_temperature 100(2)
_diffrn_measured_fraction_theta_full 0.995
_diffrn_measured_fraction_theta_max 0.995
_diffrn_measurement_device_type 'CCD area detector'
_diffrn_measurement_method 'phi and omega scans'
_diffrn_radiation_monochromator graphite
_diffrn_radiation_source 'fine-focus sealed tube'
_diffrn_radiation_type MoK\a
_diffrn_radiation_wavelength 0.71073
_diffrn_reflns_av_R_equivalents 0.0414
_diffrn_reflns_av_sigmaI/netI 0.0297
_diffrn_reflns_limit_h_max 10
_diffrn_reflns_limit_h_min -10
_diffrn_reflns_limit_k_max 11
_diffrn_reflns_limit_k_min -11
_diffrn_reflns_limit_l_max 13
_diffrn_reflns_limit_l_min -13
_diffrn_reflns_number 9684
_diffrn_reflns_theta_full 24.98
_diffrn_reflns_theta_max 24.98
_diffrn_reflns_theta_min 2.74
_exptl_absorpt_coefficient_mu 0.073
_exptl_absorpt_correction_T_max 0.990
_exptl_absorpt_correction_T_min 0.972
_exptl_absorpt_correction_type multi-scan
_exptl_absorpt_process_details '(SADABS; Bruker, 2000)'
_exptl_crystal_colour yellow
_exptl_crystal_density_diffrn 1.137
_exptl_crystal_density_method 'not measured'
_exptl_crystal_description needle
_exptl_crystal_F_000 384.0
_exptl_crystal_size_max 0.514
_exptl_crystal_size_mid 0.304
_exptl_crystal_size_min 0.164
_refine_diff_density_max 0.198
_refine_diff_density_min -0.177
_refine_diff_density_rms 0.039
_refine_ls_abs_structure_details 'Flack H D (1983), Acta Cryst. A39, 876-881'
_refine_ls_abs_structure_Flack 0.02(1)
_refine_ls_extinction_method none
_refine_ls_goodness_of_fit_ref 0.978
_refine_ls_hydrogen_treatment constr
_refine_ls_matrix_type full
_refine_ls_number_parameters 121
_refine_ls_number_reflns 1066
_refine_ls_number_restraints 0
_refine_ls_restrained_S_all 0.978
_refine_ls_R_factor_all 0.0662
_refine_ls_R_factor_gt 0.0615
_refine_ls_shift/su_max 0.000
_refine_ls_shift/su_mean 0.000
_refine_ls_structure_factor_coef Fsqd
_refine_ls_weighting_details 'calc w=1/[\s^2^(Fo^2^)+(0.1381P)^2^+0.8407P] where P=(Fo^2^+2Fc^2^)/3'
_refine_ls_weighting_scheme calc
_refine_ls_wR_factor_gt 0.1659
_refine_ls_wR_factor_ref 0.1719
_reflns_number_gt 1063
_reflns_number_total 1066
_reflns_threshold_expression >2sigma(I)
_cod_data_source_file om200035z_si_002.cif
_cod_data_source_block 2
_cod_depositor_comments
;
The following automatic conversions were performed:

'_symmetry_cell_setting' value 'Orthorhombic' changed to
'orthorhombic' according to
/home/saulius/struct/CIF-dictionaries/cif_core.dic dictionary named
'cif_core.dic' version 2.4.1 from 2010-06-29.

Automatic conversion script
Id: cif_fix_values 1715 2011-07-08 13:25:40Z adriana 
;
_cod_original_cell_volume 1035.4(5)
_cod_database_code 4064304

loop_
_symmetry_equiv_pos_as_xyz
'x, y, z'
'-x+1/2, -y, z+1/2'
'-x, y+1/2, -z+1/2'
'x+1/2, -y+1/2, -z'

loop_
_atom_site_label
_atom_site_type_symbol
_atom_site_fract_x
_atom_site_fract_y
_atom_site_fract_z
_atom_site_U_iso_or_equiv
_atom_site_adp_type
_atom_site_occupancy
_atom_site_symmetry_multiplicity
_atom_site_calc_flag
_atom_site_refinement_flags
C1 C 0.1578(3) 0.1945(3) 0.2106(3) 0.0411(7) Uani 1 1 d .
C2 C 0.1337(4) 0.0560(3) 0.1765(3) 0.0487(8) Uani 1 1 d .
H2 H 0.0632 0.0113 0.2201 0.058 Uiso 1 1 calc R
C3 C 0.1934(4) -0.0240(3) 0.0925(3) 0.0536(9) Uani 1 1 d .
H3 H 0.1566 -0.1129 0.0883 0.064 Uiso 1 1 calc R
C4 C 0.3015(5) 0.0061(4) 0.0113(3) 0.0579(10) Uani 1 1 d .
H4 H 0.3306 -0.0646 -0.0377 0.069 Uiso 1 1 calc R
C5 C 0.3677(4) 0.1306(4) -0.0019(3) 0.0539(9) Uani 1 1 d .
H5 H 0.4359 0.1337 -0.0612 0.065 Uiso 1 1 calc R
C6 C 0.3507(4) 0.2541(3) 0.0582(3) 0.0452(7) Uani 1 1 d .
H6 H 0.4085 0.3258 0.0317 0.054 Uiso 1 1 calc R
C7 C 0.2624(3) 0.2872(3) 0.1504(2) 0.0351(6) Uani 1 1 d .
C8 C 0.3370(3) 0.5411(3) 0.1736(3) 0.0401(7) Uani 1 1 d .
C9 C 0.5002(4) 0.5211(4) 0.1898(4) 0.0626(10) Uani 1 1 d .
H9A H 0.5187 0.4854 0.2660 0.094 Uiso 1 1 calc R
H9B H 0.5486 0.6079 0.1809 0.094 Uiso 1 1 calc R
H9C H 0.5357 0.4575 0.1329 0.094 Uiso 1 1 calc R
C10 C 0.3011(5) 0.5906(4) 0.0517(3) 0.0669(11) Uani 1 1 d .
H10A H 0.3321 0.5231 -0.0036 0.100 Uiso 1 1 calc R
H10B H 0.3502 0.6759 0.0371 0.100 Uiso 1 1 calc R
H10C H 0.1983 0.6041 0.0449 0.100 Uiso 1 1 calc R
C11 C 0.2841(4) 0.6452(3) 0.2613(3) 0.0552(9) Uani 1 1 d .
H11A H 0.1813 0.6570 0.2532 0.083 Uiso 1 1 calc R
H11B H 0.3319 0.7315 0.2485 0.083 Uiso 1 1 calc R
H11C H 0.3055 0.6130 0.3381 0.083 Uiso 1 1 calc R
N1 N 0.2593(3) 0.4127(2) 0.2002(2) 0.0427(6) Uani 1 1 d .
H1 H 0.2013 0.4187 0.2583 0.051 Uiso 1 1 calc R
O1 O 0.0894(3) 0.2442(3) 0.2933(2) 0.0604(7) Uani 1 1 d .

loop_
_atom_site_aniso_label
_atom_site_aniso_U_11
_atom_site_aniso_U_22
_atom_site_aniso_U_33
_atom_site_aniso_U_23
_atom_site_aniso_U_13
_atom_site_aniso_U_12
C1 0.0414(14) 0.0369(15) 0.0449(16) 0.0049(13) -0.0064(14) 0.0002(12)
C2 0.0446(16) 0.0393(16) 0.062(2) 0.0095(15) -0.0127(15) -0.0045(13)
C3 0.060(2) 0.0332(15) 0.068(2) -0.0042(15) -0.0237(18) -0.0005(15)
C4 0.079(3) 0.0428(19) 0.052(2) -0.0115(16) -0.0137(18) 0.0133(19)
C5 0.072(2) 0.0472(19) 0.0423(17) -0.0028(15) 0.0016(16) 0.0071(18)
C6 0.0577(18) 0.0336(15) 0.0442(16) 0.0059(13) 0.0012(14) 0.0017(15)
C7 0.0375(14) 0.0295(14) 0.0384(14) 0.0012(11) -0.0075(12) 0.0005(11)
C8 0.0455(16) 0.0307(14) 0.0440(16) -0.0012(12) -0.0032(13) -0.0054(12)
C9 0.0488(19) 0.070(2) 0.069(2) -0.014(2) 0.0012(17) -0.0102(17)
C10 0.102(3) 0.0401(18) 0.059(2) 0.0042(16) -0.012(2) 0.002(2)
C11 0.061(2) 0.0417(18) 0.063(2) -0.0081(16) 0.0045(17) -0.0126(16)
N1 0.0453(13) 0.0357(13) 0.0472(13) -0.0014(12) 0.0078(12) -0.0025(10)
O1 0.0619(14) 0.0507(14) 0.0685(15) -0.0058(13) 0.0226(13) -0.0094(12)

loop_
_atom_type_symbol
_atom_type_description
_atom_type_scat_dispersion_real
_atom_type_scat_dispersion_imag
_atom_type_scat_source
C C 0.0033 0.0016 'International Tables Vol C Tables 4.2.6.8 and 6.1.1.4'
H H 0.0000 0.0000 'International Tables Vol C Tables 4.2.6.8 and 6.1.1.4'
N N 0.0061 0.0033 'International Tables Vol C Tables 4.2.6.8 and 6.1.1.4'
O O 0.0106 0.0060 'International Tables Vol C Tables 4.2.6.8 and 6.1.1.4'

loop_
_geom_angle_atom_site_label_1
_geom_angle_atom_site_label_2
_geom_angle_atom_site_label_3
_geom_angle
O1 C1 C2 120.2(3)
O1 C1 C7 116.8(3)
C2 C1 C7 123.0(3)
C3 C2 C1 132.6(3)
C3 C2 H2 113.7
C1 C2 H2 113.7
C2 C3 C4 130.3(3)
C2 C3 H3 114.9
C4 C3 H3 114.9
C5 C4 C3 125.4(3)
C5 C4 H4 117.3
C3 C4 H4 117.3
C4 C5 C6 131.1(3)
C4 C5 H5 114.4
C6 C5 H5 114.5
C7 C6 C5 130.7(3)
C7 C6 H6 114.7
C5 C6 H6 114.7
N1 C7 C6 123.6(3)
N1 C7 C1 109.5(2)
C6 C7 C1 126.9(3)
N1 C8 C11 105.7(2)
N1 C8 C9 110.2(3)
C11 C8 C9 108.6(3)
N1 C8 C10 110.8(3)
C11 C8 C10 109.7(3)
C9 C8 C10 111.6(3)
C8 C9 H9A 109.5
C8 C9 H9B 109.5
H9A C9 H9B 109.5
C8 C9 H9C 109.5
H9A C9 H9C 109.5
H9B C9 H9C 109.5
C8 C10 H10A 109.5
C8 C10 H10B 109.5
H10A C10 H10B 109.5
C8 C10 H10C 109.5
H10A C10 H10C 109.5
H10B C10 H10C 109.5
C8 C11 H11A 109.5
C8 C11 H11B 109.5
H11A C11 H11B 109.5
C8 C11 H11C 109.5
H11A C11 H11C 109.5
H11B C11 H11C 109.5
C7 N1 C8 131.9(2)
C7 N1 H1 114.0
C8 N1 H1 114.0

loop_
_geom_bond_atom_site_label_1
_geom_bond_atom_site_label_2
_geom_bond_distance
C1 O1 1.242(4)
C1 C2 1.421(4)
C1 C7 1.493(4)
C2 C3 1.360(5)
C2 H2 0.9300
C3 C4 1.399(5)
C3 H3 0.9300
C4 C5 1.364(5)
C4 H4 0.9300
C5 C6 1.396(5)
C5 H5 0.9300
C6 C7 1.378(4)
C6 H6 0.9300
C7 N1 1.348(4)
C8 N1 1.472(4)
C8 C11 1.513(4)
C8 C9 1.530(5)
C8 C10 1.523(5)
C9 H9A 0.9600
C9 H9B 0.9600
C9 H9C 0.9600
C10 H10A 0.9600
C10 H10B 0.9600
C10 H10C 0.9600
C11 H11A 0.9600
C11 H11B 0.9600
C11 H11C 0.9600
N1 H1 0.8600

loop_
_geom_torsion_atom_site_label_1
_geom_torsion_atom_site_label_2
_geom_torsion_atom_site_label_3
_geom_torsion_atom_site_label_4
_geom_torsion
O1 C1 C2 C3 -178.7(3)
C7 C1 C2 C3 2.0(5)
C1 C2 C3 C4 0.4(6)
C2 C3 C4 C5 -2.5(6)
C3 C4 C5 C6 1.4(7)
C4 C5 C6 C7 0.8(7)
C5 C6 C7 N1 179.4(3)
C5 C6 C7 C1 -0.5(5)
O1 C1 C7 N1 -0.8(4)
C2 C1 C7 N1 178.5(3)
O1 C1 C7 C6 179.1(3)
C2 C1 C7 C6 -1.5(4)
C6 C7 N1 C8 1.7(5)
C1 C7 N1 C8 -178.3(3)
C11 C8 N1 C7 179.5(3)
C9 C8 N1 C7 -63.3(4)
C10 C8 N1 C7 60.7(4)

loop_
_cod_related_entry_id
_cod_related_entry_database
_cod_related_entry_code
1 ChemSpider 572419
